data_7122168
loop_
_publ_author_name
'Yu, Jhen-Kuei'
'Chien, Han-Wei'
'Lin, Yi-Jung'
'Karanam, Praneeth'
'Chen, Yu-Heng'
'Lin, Wenwei'

_publ_section_title
;
 Diversity-oriented synthesis of chromenopyrrolidines from azomethine
 ylides and 2-hydroxybenzylidene indandiones via base-controlled
 regiodivergent (3+2) cycloaddition.
;
_journal_issue 71
_journal_name_full 'Chemical communications (Cambridge, England)'
_journal_page_first 9921
_journal_page_last 9924
_journal_paper_doi 10.1039/c8cc05693e
_journal_volume 54
_journal_year 2018
_chemical_formula_moiety 'C28 H20 Br N O7'
_chemical_formula_sum 'C28 H20 Br N O7'
_chemical_formula_weight 562.36
_space_group_IT_number 2
_space_group_name_Hall '-P 1'
_space_group_name_H-M_alt 'P -1'
_symmetry_cell_setting triclinic
_symmetry_space_group_name_Hall '-P 1'
_symmetry_space_group_name_H-M 'P -1'
_atom_sites_solution_hydrogens geom
_atom_sites_solution_primary direct
_atom_sites_solution_secondary difmap
_audit_block_doi 10.5517/ccdc.csd.cc1ztn3k
_audit_creation_method SHELXL-97
_audit_update_record
;
2018-05-08 deposited with the CCDC.
2018-08-10 downloaded from the CCDC.
;
_cell_angle_alpha 80.012(2)
_cell_angle_beta 77.0370(10)
_cell_angle_gamma 72.6250(10)
_cell_formula_units_Z 2
_cell_length_a 9.0255(3)
_cell_length_b 10.5951(3)
_cell_length_c 13.5639(4)
_cell_measurement_reflns_used 5084
_cell_measurement_temperature 200(2)
_cell_measurement_theta_max 25.07
_cell_measurement_theta_min 2.41
_cell_volume 1198.40(6)
_computing_molecular_graphics 'Ortep-3 for Windows (Farrugia, 1997)'
_computing_publication_material 'WinGX publication routines (Farrugia, 1999)'
_computing_structure_refinement 'SHELXL-97 (Sheldrick, 1997)'
_computing_structure_solution 'SHELXS-86 (Sheldrick, 1986)'
_diffrn_ambient_temperature 200(2)
_diffrn_measured_fraction_theta_full 0.992
_diffrn_measured_fraction_theta_max 0.992
_diffrn_measurement_device_type 'Bruker APEX2'
_diffrn_radiation_monochromator graphite
_diffrn_radiation_source 'fine-focus sealed tube'
_diffrn_radiation_type MoK\a
_diffrn_radiation_wavelength 0.71073
_diffrn_reflns_av_R_equivalents 0.0230
_diffrn_reflns_av_sigmaI/netI 0.0328
_diffrn_reflns_limit_h_max 10
_diffrn_reflns_limit_h_min -10
_diffrn_reflns_limit_k_max 12
_diffrn_reflns_limit_k_min -12
_diffrn_reflns_limit_l_max 15
_diffrn_reflns_limit_l_min -16
_diffrn_reflns_number 10500
_diffrn_reflns_theta_full 25.09
_diffrn_reflns_theta_max 25.09
_diffrn_reflns_theta_min 1.55
_exptl_absorpt_coefficient_mu 1.766
_exptl_absorpt_correction_T_max 0.9014
_exptl_absorpt_correction_T_min 0.6376
_exptl_absorpt_correction_type multi-scan
_exptl_crystal_colour colorless
_exptl_crystal_density_diffrn 1.558
_exptl_crystal_density_method 'not measured'
_exptl_crystal_description prism
_exptl_crystal_F_000 572
_exptl_crystal_size_max 0.28
_exptl_crystal_size_mid 0.25
_exptl_crystal_size_min 0.06
_refine_diff_density_max 0.445
_refine_diff_density_min -0.463
_refine_diff_density_rms 0.091
_refine_ls_extinction_method none
_refine_ls_goodness_of_fit_ref 1.082
_refine_ls_hydrogen_treatment constr
_refine_ls_matrix_type full
_refine_ls_number_parameters 334
_refine_ls_number_reflns 4238
_refine_ls_number_restraints 0
_refine_ls_restrained_S_all 1.082
_refine_ls_R_factor_all 0.0470
_refine_ls_R_factor_gt 0.0366
_refine_ls_shift/su_max 0.001
_refine_ls_shift/su_mean 0.000
_refine_ls_structure_factor_coef Fsqd
_refine_ls_weighting_details 'calc w=1/[\s^2^(Fo^2^)+(0.0799P)^2^+0.3317P] where P=(Fo^2^+2Fc^2^)/3'
_refine_ls_weighting_scheme calc
_refine_ls_wR_factor_gt 0.1112
_refine_ls_wR_factor_ref 0.1261
_reflns_number_gt 3583
_reflns_number_total 4238
_reflns_threshold_expression >2sigma(I)
_cod_data_source_file c8cc05693e2.cif
_cod_data_source_block ch18158
_cod_depositor_comments 'Adding full bibliography for 7122168--7122170.cif.'
_cod_database_code 7122168

loop_
_symmetry_equiv_pos_as_xyz
'x, y, z'
'-x, -y, -z'

loop_
_atom_site_label
_atom_site_type_symbol
_atom_site_fract_x
_atom_site_fract_y
_atom_site_fract_z
_atom_site_U_iso_or_equiv
_atom_site_adp_type
_atom_site_occupancy
_atom_site_symmetry_multiplicity
_atom_site_calc_flag
_atom_site_refinement_flags
C1 C 0.6419(4) -0.1360(3) 0.6673(2) 0.0312(7) Uani 1 1 d .
C2 C 0.7548(4) -0.1309(3) 0.7201(2) 0.0378(8) Uani 1 1 d .
H2 H 0.8347 -0.2091 0.7359 0.045 Uiso 1 1 calc R
C3 C 0.7498(4) -0.0113(3) 0.7493(2) 0.0351(8) Uani 1 1 d .
H3 H 0.8288 -0.0072 0.7837 0.042 Uiso 1 1 calc R
C4 C 0.6319(3) 0.1033(3) 0.7297(2) 0.0289(7) Uani 1 1 d .
C5 C 0.5159(3) 0.0980(3) 0.6781(2) 0.0241(6) Uani 1 1 d .
C6 C 0.5252(3) -0.0228(3) 0.6458(2) 0.0266(6) Uani 1 1 d .
H6 H 0.4498 -0.0269 0.6084 0.032 Uiso 1 1 calc R
C7 C 0.3793(3) 0.2148(3) 0.6563(2) 0.0230(6) Uani 1 1 d .
H7 H 0.3550 0.2095 0.5890 0.028 Uiso 1 1 calc R
C8 C 0.2253(3) 0.2270(3) 0.7381(2) 0.0209(6) Uani 1 1 d .
C9 C 0.2615(3) 0.2015(3) 0.8451(2) 0.0218(6) Uani 1 1 d .
C10 C 0.2426(3) 0.0678(3) 0.8894(2) 0.0260(6) Uani 1 1 d .
C11 C 0.2824(4) -0.0049(3) 0.9792(2) 0.0388(8) Uani 1 1 d .
H11 H 0.3248 0.0300 1.0232 0.047 Uiso 1 1 calc R
C12 C 0.2582(5) -0.1306(4) 1.0024(3) 0.0514(10) Uani 1 1 d .
H12 H 0.2849 -0.1835 1.0633 0.062 Uiso 1 1 calc R
C13 C 0.1951(5) -0.1806(4) 0.9376(3) 0.0495(10) Uani 1 1 d .
H13 H 0.1795 -0.2670 0.9555 0.059 Uiso 1 1 calc R
C14 C 0.1550(4) -0.1083(3) 0.8488(3) 0.0365(8) Uani 1 1 d .
H14 H 0.1122 -0.1433 0.8050 0.044 Uiso 1 1 calc R
C15 C 0.1791(3) 0.0178(3) 0.8248(2) 0.0261(6) Uani 1 1 d .
C16 C 0.1500(3) 0.1160(3) 0.7347(2) 0.0242(6) Uani 1 1 d .
C17 C 0.1314(3) 0.3705(3) 0.7056(2) 0.0216(6) Uani 1 1 d .
H17 H 0.0932 0.3697 0.6421 0.026 Uiso 1 1 calc R
C18 C -0.0084(3) 0.4337(3) 0.7817(2) 0.0223(6) Uani 1 1 d .
C19 C -0.1524(3) 0.4047(3) 0.7950(2) 0.0282(7) Uani 1 1 d .
H19 H -0.1629 0.3430 0.7556 0.034 Uiso 1 1 calc R
C20 C -0.2809(4) 0.4645(3) 0.8648(2) 0.0344(8) Uani 1 1 d .
H20 H -0.3783 0.4430 0.8736 0.041 Uiso 1 1 calc R
C21 C -0.2671(4) 0.5559(3) 0.9218(2) 0.0366(8) Uani 1 1 d .
H21 H -0.3552 0.5971 0.9696 0.044 Uiso 1 1 calc R
C22 C -0.1256(4) 0.5868(3) 0.9092(2) 0.0325(7) Uani 1 1 d .
H22 H -0.1153 0.6491 0.9481 0.039 Uiso 1 1 calc R
C23 C 0.0008(3) 0.5262(3) 0.8391(2) 0.0257(6) Uani 1 1 d .
C24 C 0.2711(3) 0.5188(3) 0.7633(2) 0.0275(7) Uani 1 1 d .
C25 C 0.2608(3) 0.4462(3) 0.6772(2) 0.0230(6) Uani 1 1 d .
C26 C 0.2351(3) 0.5504(3) 0.5844(2) 0.0271(7) Uani 1 1 d .
C27 C 0.0811(4) 0.7596(4) 0.5233(3) 0.0426(9) Uani 1 1 d .
H27A H -0.0334 0.8040 0.5300 0.051 Uiso 1 1 calc R
H27B H 0.1186 0.7243 0.4565 0.051 Uiso 1 1 calc R
C28 C 0.1673(5) 0.8569(4) 0.5295(3) 0.0534(10) Uani 1 1 d .
H28A H 0.1484 0.9306 0.4751 0.080 Uiso 1 1 calc R
H28B H 0.2807 0.8127 0.5218 0.080 Uiso 1 1 calc R
H28C H 0.1295 0.8916 0.5957 0.080 Uiso 1 1 calc R
N1 N 0.4105(3) 0.3442(2) 0.65382(18) 0.0265(6) Uani 1 1 d .
H1' H 0.4718 0.3692 0.5980 0.032 Uiso 1 1 d R
O1 O 0.6365(2) 0.2165(2) 0.76111(17) 0.0380(5) Uani 1 1 d .
H1A H 0.5613 0.2810 0.7410 0.046 Uiso 1 1 d R
O2 O 0.2991(2) 0.2772(2) 0.88567(15) 0.0300(5) Uani 1 1 d .
O3 O 0.0829(3) 0.1109(2) 0.66832(16) 0.0341(5) Uani 1 1 d .
O4 O 0.1384(2) 0.5660(2) 0.83063(15) 0.0296(5) Uani 1 1 d .
O5 O 0.3893(3) 0.5421(2) 0.76906(18) 0.0406(6) Uani 1 1 d .
O6 O 0.3215(3) 0.5397(2) 0.50315(16) 0.0419(6) Uani 1 1 d .
O7 O 0.1093(2) 0.6498(2) 0.60591(16) 0.0353(5) Uani 1 1 d .
Br1 Br 0.64980(4) -0.29843(3) 0.62347(3) 0.04411(16) Uani 1 1 d .

loop_
_atom_site_aniso_label
_atom_site_aniso_U_11
_atom_site_aniso_U_22
_atom_site_aniso_U_33
_atom_site_aniso_U_23
_atom_site_aniso_U_13
_atom_site_aniso_U_12
C1 0.0357(16) 0.0232(16) 0.0286(16) -0.0016(13) -0.0008(13) -0.0035(13)
C2 0.0362(18) 0.0337(19) 0.0320(17) 0.0026(14) -0.0065(13) 0.0044(15)
C3 0.0266(16) 0.040(2) 0.0364(17) -0.0035(15) -0.0107(13) -0.0015(14)
C4 0.0257(15) 0.0315(17) 0.0279(15) -0.0040(13) -0.0026(12) -0.0067(13)
C5 0.0252(14) 0.0222(15) 0.0209(14) 0.0017(12) -0.0031(11) -0.0037(12)
C6 0.0266(15) 0.0265(16) 0.0235(15) -0.0024(12) -0.0032(11) -0.0039(13)
C7 0.0254(14) 0.0219(15) 0.0194(14) -0.0011(11) -0.0045(11) -0.0033(12)
C8 0.0249(14) 0.0166(14) 0.0205(14) 0.0001(11) -0.0060(11) -0.0043(11)
C9 0.0195(13) 0.0219(15) 0.0223(14) -0.0026(12) -0.0036(10) -0.0032(11)
C10 0.0292(15) 0.0222(16) 0.0251(15) 0.0000(12) -0.0050(11) -0.0061(12)
C11 0.056(2) 0.037(2) 0.0283(17) 0.0047(14) -0.0160(15) -0.0189(17)
C12 0.086(3) 0.037(2) 0.038(2) 0.0166(17) -0.0273(19) -0.025(2)
C13 0.078(3) 0.029(2) 0.048(2) 0.0125(16) -0.0214(19) -0.0271(19)
C14 0.0477(19) 0.0270(18) 0.0411(19) 0.0015(14) -0.0180(15) -0.0156(15)
C15 0.0274(14) 0.0231(16) 0.0275(15) -0.0003(12) -0.0053(12) -0.0075(12)
C16 0.0257(14) 0.0183(15) 0.0274(15) -0.0046(12) -0.0037(12) -0.0038(12)
C17 0.0245(14) 0.0191(15) 0.0223(14) -0.0012(11) -0.0066(11) -0.0064(11)
C18 0.0239(14) 0.0188(15) 0.0220(14) 0.0024(11) -0.0066(11) -0.0036(11)
C19 0.0295(15) 0.0250(16) 0.0290(16) 0.0000(13) -0.0066(12) -0.0067(13)
C20 0.0237(15) 0.0380(19) 0.0387(18) 0.0042(15) -0.0058(13) -0.0090(14)
C21 0.0324(17) 0.039(2) 0.0292(16) -0.0014(14) -0.0002(13) -0.0008(14)
C22 0.0369(17) 0.0288(17) 0.0276(16) -0.0055(13) -0.0035(13) -0.0032(14)
C23 0.0275(15) 0.0222(16) 0.0255(15) 0.0025(12) -0.0069(11) -0.0053(12)
C24 0.0297(16) 0.0205(16) 0.0331(16) 0.0021(13) -0.0074(12) -0.0098(13)
C25 0.0236(14) 0.0189(15) 0.0237(14) 0.0018(11) -0.0036(11) -0.0046(12)
C26 0.0296(15) 0.0220(16) 0.0306(16) -0.0013(13) -0.0050(12) -0.0098(13)
C27 0.0442(19) 0.0327(19) 0.0353(18) 0.0109(15) -0.0077(15) 0.0045(15)
C28 0.069(3) 0.0268(19) 0.051(2) 0.0070(17) 0.0011(19) -0.0079(18)
N1 0.0233(12) 0.0198(13) 0.0316(13) 0.0007(10) 0.0016(10) -0.0057(10)
O1 0.0327(12) 0.0337(13) 0.0513(14) -0.0102(11) -0.0171(10) -0.0046(10)
O2 0.0396(12) 0.0278(12) 0.0264(11) -0.0036(9) -0.0095(9) -0.0119(10)
O3 0.0455(13) 0.0276(12) 0.0361(12) -0.0003(9) -0.0207(10) -0.0123(10)
O4 0.0320(11) 0.0296(12) 0.0309(11) -0.0091(9) -0.0056(9) -0.0109(9)
O5 0.0345(12) 0.0443(15) 0.0495(14) -0.0089(11) -0.0084(10) -0.0180(11)
O6 0.0531(14) 0.0312(13) 0.0285(12) 0.0039(10) 0.0034(10) -0.0041(11)
O7 0.0331(11) 0.0273(12) 0.0323(11) 0.0091(9) -0.0021(9) 0.0015(9)
Br1 0.0574(3) 0.0244(2) 0.0447(2) -0.00302(15) -0.00650(16) -0.00513(16)

loop_
_atom_type_symbol
_atom_type_description
_atom_type_scat_dispersion_real
_atom_type_scat_dispersion_imag
_atom_type_scat_source
C C 0.0033 0.0016 'International Tables Vol C Tables 4.2.6.8 and 6.1.1.4'
H H 0.0000 0.0000 'International Tables Vol C Tables 4.2.6.8 and 6.1.1.4'
N N 0.0061 0.0033 'International Tables Vol C Tables 4.2.6.8 and 6.1.1.4'
O O 0.0106 0.0060 'International Tables Vol C Tables 4.2.6.8 and 6.1.1.4'
Br Br -0.2901 2.4595 'International Tables Vol C Tables 4.2.6.8 and 6.1.1.4'

loop_
_geom_angle_atom_site_label_1
_geom_angle_atom_site_label_2
_geom_angle_atom_site_label_3
_geom_angle
C6 C1 C2 120.1(3)
C6 C1 Br1 120.0(3)
C2 C1 Br1 120.0(2)
C3 C2 C1 119.3(3)
C3 C2 H2 120.4
C1 C2 H2 120.4
C2 C3 C4 121.4(3)
C2 C3 H3 119.3
C4 C3 H3 119.3
O1 C4 C3 117.3(3)
O1 C4 C5 123.2(3)
C3 C4 C5 119.5(3)
C6 C5 C4 118.6(3)
C6 C5 C7 117.5(3)
C4 C5 C7 123.9(3)
C1 C6 C5 121.1(3)
C1 C6 H6 119.4
C5 C6 H6 119.4
N1 C7 C5 113.2(2)
N1 C7 C8 101.7(2)
C5 C7 C8 115.3(2)
N1 C7 H7 108.8
C5 C7 H7 108.8
C8 C7 H7 108.8
C9 C8 C16 103.6(2)
C9 C8 C17 115.6(2)
C16 C8 C17 116.2(2)
C9 C8 C7 111.2(2)
C16 C8 C7 110.1(2)
C17 C8 C7 100.3(2)
O2 C9 C10 126.9(3)
O2 C9 C8 125.6(3)
C10 C9 C8 107.5(2)
C11 C10 C15 121.7(3)
C11 C10 C9 128.3(3)
C15 C10 C9 110.0(2)
C10 C11 C12 117.4(3)
C10 C11 H11 121.3
C12 C11 H11 121.3
C11 C12 C13 120.9(3)
C11 C12 H12 119.6
C13 C12 H12 119.6
C14 C13 C12 121.8(3)
C14 C13 H13 119.1
C12 C13 H13 119.1
C13 C14 C15 117.7(3)
C13 C14 H14 121.1
C15 C14 H14 121.1
C14 C15 C10 120.6(3)
C14 C15 C16 129.7(3)
C10 C15 C16 109.7(2)
O3 C16 C15 127.5(3)
O3 C16 C8 125.1(3)
C15 C16 C8 107.4(2)
C18 C17 C8 116.6(2)
C18 C17 C25 113.4(2)
C8 C17 C25 102.6(2)
C18 C17 H17 107.9
C8 C17 H17 107.9
C25 C17 H17 107.9
C23 C18 C19 117.6(3)
C23 C18 C17 120.8(2)
C19 C18 C17 121.5(3)
C20 C19 C18 121.0(3)
C20 C19 H19 119.5
C18 C19 H19 119.5
C19 C20 C21 119.9(3)
C19 C20 H20 120.1
C21 C20 H20 120.1
C22 C21 C20 120.0(3)
C22 C21 H21 120.0
C20 C21 H21 120.0
C21 C22 C23 119.1(3)
C21 C22 H22 120.4
C23 C22 H22 120.4
C22 C23 C18 122.4(3)
C22 C23 O4 114.8(3)
C18 C23 O4 122.9(2)
O5 C24 O4 118.6(3)
O5 C24 C25 122.2(3)
O4 C24 C25 119.0(2)
N1 C25 C26 110.2(2)
N1 C25 C24 108.4(2)
C26 C25 C24 107.2(2)
N1 C25 C17 105.5(2)
C26 C25 C17 111.4(2)
C24 C25 C17 114.1(2)
O6 C26 O7 125.6(3)
O6 C26 C25 122.8(3)
O7 C26 C25 111.6(2)
O7 C27 C28 109.0(3)
O7 C27 H27A 109.9
C28 C27 H27A 109.9
O7 C27 H27B 109.9
C28 C27 H27B 109.9
H27A C27 H27B 108.3
C27 C28 H28A 109.5
C27 C28 H28B 109.5
H28A C28 H28B 109.5
C27 C28 H28C 109.5
H28A C28 H28C 109.5
H28B C28 H28C 109.5
C25 N1 C7 109.7(2)
C25 N1 H1' 112.1
C7 N1 H1' 115.5
C4 O1 H1A 108.3
C24 O4 C23 122.0(2)
C26 O7 C27 115.6(2)

loop_
_geom_bond_atom_site_label_1
_geom_bond_atom_site_label_2
_geom_bond_distance
C1 C6 1.377(4)
C1 C2 1.389(5)
C1 Br1 1.892(3)
C2 C3 1.378(5)
C2 H2 0.9500
C3 C4 1.386(4)
C3 H3 0.9500
C4 O1 1.356(4)
C4 C5 1.402(4)
C5 C6 1.396(4)
C5 C7 1.504(4)
C6 H6 0.9500
C7 N1 1.473(4)
C7 C8 1.559(3)
C7 H7 1.0000
C8 C9 1.520(4)
C8 C16 1.535(4)
C8 C17 1.546(4)
C9 O2 1.209(3)
C9 C10 1.482(4)
C10 C11 1.382(4)
C10 C15 1.395(4)
C11 C12 1.386(5)
C11 H11 0.9500
C12 C13 1.393(5)
C12 H12 0.9500
C13 C14 1.371(5)
C13 H13 0.9500
C14 C15 1.389(4)
C14 H14 0.9500
C15 C16 1.478(4)
C16 O3 1.209(4)
C17 C18 1.502(4)
C17 C25 1.552(4)
C17 H17 1.0000
C18 C23 1.384(4)
C18 C19 1.389(4)
C19 C20 1.386(4)
C19 H19 0.9500
C20 C21 1.388(5)
C20 H20 0.9500
C21 C22 1.378(5)
C21 H21 0.9500
C22 C23 1.381(4)
C22 H22 0.9500
C23 O4 1.401(3)
C24 O5 1.186(4)
C24 O4 1.352(3)
C24 C25 1.537(4)
C25 N1 1.466(4)
C25 C26 1.534(4)
C26 O6 1.201(3)
C26 O7 1.314(4)
C27 O7 1.474(4)
C27 C28 1.488(6)
C27 H27A 0.9900
C27 H27B 0.9900
C28 H28A 0.9800
C28 H28B 0.9800
C28 H28C 0.9800
N1 H1' 0.8828
O1 H1A 0.8618
